data_4308516
loop_
_publ_author_name
'Roger Schibli'
'Niklaus Marti'
'Patrick Maurer'
'Bernhard Spingler'
'Marie-Line Lehaire'
'Volker Gramlich'
'Charles L. Barnes'

_publ_section_title
;
Syntheses and Characterization of Dicarbonyl-Nitrosyl Complexes of
Technetium(I) and Rhenium(I) in Aqueous Media: Spectroscopic, Structural,
and DFT Analyses
;
_journal_name_full 'Inorganic Chemistry'
_journal_page_first 683
_journal_page_last 690
_journal_paper_doi 10.1021/ic049599k
_journal_volume 44
_journal_year 2005
_chemical_formula_moiety 'C10 H20 Br3 N2 O3 Re'
_chemical_formula_sum 'C10 H20 Br3 N2 O3 Re'
_chemical_formula_weight 642.21
_chemical_name_systematic
; 
 tetraethylammonium tribromo tricarbonyl rhenate  
;
_space_group_IT_number 63
_symmetry_cell_setting orthorhombic
_symmetry_space_group_name_Hall '-C 2c 2'
_symmetry_space_group_name_H-M 'C m c m'
_atom_sites_solution_hydrogens geom
_atom_sites_solution_primary direct
_atom_sites_solution_secondary difmap
_audit_creation_method SHELXL-97
_cell_angle_alpha 90.00
_cell_angle_beta 90.00
_cell_angle_gamma 90.00
_cell_formula_units_Z 4
_cell_length_a 8.2101(6)
_cell_length_b 25.1002(12)
_cell_length_c 8.8348(7)
_cell_measurement_reflns_used 8000
_cell_measurement_temperature 183(2)
_cell_volume 1820.6(2)
_computing_cell_refinement 'IPDS (Stoe, 1999)'
_computing_data_collection 'IPDS (Stoe, 1999)'
_computing_data_reduction 'X-RED (Stoe, 1999)'
_computing_molecular_graphics 'ORTEP-3 (Farrugia, 1997)'
_computing_publication_material 'SHELXL-97 (Sheldrick, 1997)'
_computing_structure_refinement 'SHELXL-97 (Sheldrick, 1997)'
_computing_structure_solution 'SHELXS-97 (Sheldrick, 1990)'
_diffrn_ambient_temperature 183(2)
_diffrn_measured_fraction_theta_full 0.968
_diffrn_measured_fraction_theta_max 0.968
_diffrn_measurement_device_type 'Stoe IPDS'
_diffrn_measurement_method '/f oscillation scan'
_diffrn_radiation_monochromator graphite
_diffrn_radiation_source 'fine-focus sealed tube'
_diffrn_radiation_type MoK\a
_diffrn_radiation_wavelength 0.71073
_diffrn_reflns_av_R_equivalents 0.1083
_diffrn_reflns_av_sigmaI/netI 0.0560
_diffrn_reflns_limit_h_max 10
_diffrn_reflns_limit_h_min -10
_diffrn_reflns_limit_k_max 29
_diffrn_reflns_limit_k_min -29
_diffrn_reflns_limit_l_max 10
_diffrn_reflns_limit_l_min -10
_diffrn_reflns_number 6130
_diffrn_reflns_theta_full 25.85
_diffrn_reflns_theta_max 25.85
_diffrn_reflns_theta_min 2.61
_diffrn_standards_interval_count 'every image'
_diffrn_standards_interval_time 8
_diffrn_standards_number 50-200
_exptl_absorpt_coefficient_mu 13.262
_exptl_absorpt_correction_T_max 0.4646
_exptl_absorpt_correction_T_min 0.0451
_exptl_absorpt_correction_type numerical
_exptl_crystal_colour yellow
_exptl_crystal_density_diffrn 2.343
_exptl_crystal_density_method 'not measured'
_exptl_crystal_description plate
_exptl_crystal_F_000 1192
_exptl_crystal_size_max 0.37
_exptl_crystal_size_mid 0.34
_exptl_crystal_size_min 0.03
_refine_diff_density_max 5.408
_refine_diff_density_min -4.212
_refine_diff_density_rms 0.425
_refine_ls_extinction_method none
_refine_ls_goodness_of_fit_ref 1.114
_refine_ls_hydrogen_treatment mixed
_refine_ls_matrix_type full
_refine_ls_number_parameters 75
_refine_ls_number_reflns 978
_refine_ls_number_restraints 22
_refine_ls_restrained_S_all 1.206
_refine_ls_R_factor_all 0.0729
_refine_ls_R_factor_gt 0.0682
_refine_ls_shift/su_max 0.006
_refine_ls_shift/su_mean 0.001
_refine_ls_structure_factor_coef Fsqd
_refine_ls_weighting_details 'calc w=1/[\s^2^(Fo^2^)+(0.1321P)^2^+25.7405P] where P=(Fo^2^+2Fc^2^)/3'
_refine_ls_weighting_scheme calc
_refine_ls_wR_factor_gt 0.1927
_refine_ls_wR_factor_ref 0.1971
_reflns_number_gt 855
_reflns_number_total 978
_reflns_threshold_expression >2sigma(I)
_cod_data_source_file ic049599ksi20041013_083251_3.cif
_cod_data_source_block rs130804
_cod_database_code 4308516

loop_
_symmetry_equiv_pos_as_xyz
'x, y, z'
'-x, -y, z+1/2'
'x, -y, -z'
'-x, y, -z+1/2'
'x+1/2, y+1/2, z'
'-x+1/2, -y+1/2, z+1/2'
'x+1/2, -y+1/2, -z'
'-x+1/2, y+1/2, -z+1/2'
'-x, -y, -z'
'x, y, -z-1/2'
'-x, y, z'
'x, -y, z-1/2'
'-x+1/2, -y+1/2, -z'
'x+1/2, y+1/2, -z-1/2'
'-x+1/2, y+1/2, z'
'x+1/2, -y+1/2, z-1/2'

loop_
_atom_site_label
_atom_site_type_symbol
_atom_site_fract_x
_atom_site_fract_y
_atom_site_fract_z
_atom_site_U_iso_or_equiv
_atom_site_adp_type
_atom_site_occupancy
_atom_site_symmetry_multiplicity
_atom_site_calc_flag
_atom_site_refinement_flags
_atom_site_disorder_assembly
_atom_site_disorder_group
Re1 Re 0.0000 0.08511(4) 0.2500 0.0425(5) Uani 1 4 d SD . .
Br1 Br 0.2212(2) 0.15760(7) 0.2500 0.0408(6) Uani 1 2 d S A .
Br2 Br 0.0000 0.0887(3) -0.0437(2) 0.0597(12) Uani 0.50 2 d SPDU A 1
N1 N 0.0000 0.0822(13) 0.0406(6) 0.0576(16) Uani 0.50 2 d SPDU A 2
O2 O 0.0000 0.089(2) -0.0879(7) 0.0567(16) Uani 0.50 2 d SPDU A 2
C1 C 0.168(3) 0.0323(10) 0.2500 0.080(8) Uani 1 2 d S A .
C2 C 0.111(3) 0.3725(10) 0.347(3) 0.048(7) Uani 0.50 1 d P . .
C4 C 0.0000 0.4116(9) 0.443(3) 0.065(6) Uani 1 2 d S . .
N2 N 0.0000 0.3391(9) 0.2500 0.040(5) Uani 1 4 d S . .
O1 O 0.275(3) 0.0037(8) 0.2500 0.115(8) Uani 1 2 d S . .
C6 C 0.0000 0.2699(9) 0.466(2) 0.060(6) Uani 1 2 d S . .
C5 C 0.109(3) 0.3046(11) 0.348(3) 0.040(5) Uani 0.50 1 d P . .

loop_
_atom_site_aniso_label
_atom_site_aniso_U_11
_atom_site_aniso_U_22
_atom_site_aniso_U_33
_atom_site_aniso_U_23
_atom_site_aniso_U_13
_atom_site_aniso_U_12
Re1 0.0380(7) 0.0365(8) 0.0531(7) 0.000 0.000 0.000
Br1 0.0328(10) 0.0478(12) 0.0419(10) 0.000 0.000 -0.0010(7)
Br2 0.056(2) 0.098(3) 0.0258(17) -0.011(3) 0.000 0.000
N1 0.055(3) 0.097(4) 0.021(3) -0.011(3) 0.000 0.000
O2 0.054(3) 0.097(4) 0.019(3) -0.011(3) 0.000 0.000
C1 0.064(16) 0.043(14) 0.13(2) 0.000 0.000 -0.005(11)
C2 0.048(15) 0.046(17) 0.052(16) -0.011(10) -0.004(12) 0.004(12)
C4 0.072(17) 0.062(15) 0.062(13) -0.022(10) 0.000 0.000
N2 0.031(11) 0.041(12) 0.048(11) 0.000 0.000 0.000
O1 0.061(12) 0.056(12) 0.23(3) 0.000 0.000 0.024(10)
C6 0.098(18) 0.050(12) 0.033(9) 0.004(8) 0.000 0.000
C5 0.029(11) 0.049(15) 0.042(13) -0.001(10) 0.000(10) 0.006(9)

loop_
_atom_type_symbol
_atom_type_description
_atom_type_scat_dispersion_real
_atom_type_scat_dispersion_imag
_atom_type_scat_source
C C 0.0033 0.0016 'International Tables Vol C Tables 4.2.6.8 and 6.1.1.4'
H H 0.0000 0.0000 'International Tables Vol C Tables 4.2.6.8 and 6.1.1.4'
N N 0.0061 0.0033 'International Tables Vol C Tables 4.2.6.8 and 6.1.1.4'
O O 0.0106 0.0060 'International Tables Vol C Tables 4.2.6.8 and 6.1.1.4'
Br Br -0.2901 2.4595 'International Tables Vol C Tables 4.2.6.8 and 6.1.1.4'
Re Re -1.0185 7.2310 'International Tables Vol C Tables 4.2.6.8 and 6.1.1.4'

loop_
_geom_angle_atom_site_label_1
_geom_angle_atom_site_label_2
_geom_angle_atom_site_label_3
_geom_angle
_geom_angle_site_symmetry_1
_geom_angle_site_symmetry_3
_geom_angle_publ_flag
N1 Re1 N1 175(2) 10_556 . ?
N1 Re1 C1 88.4(7) 10_556 . ?
N1 Re1 C1 88.4(7) . . ?
N1 Re1 C1 88.4(7) 10_556 11 ?
N1 Re1 C1 88.4(7) . 11 ?
C1 Re1 C1 92.1(16) . 11 ?
N1 Re1 Br1 91.6(7) 10_556 11 ?
N1 Re1 Br1 91.6(7) . 11 ?
C1 Re1 Br1 178.9(8) . 11 ?
C1 Re1 Br1 89.0(8) 11 11 ?
N1 Re1 Br1 91.6(7) 10_556 . ?
N1 Re1 Br1 91.6(7) . . ?
C1 Re1 Br1 89.0(8) . . ?
C1 Re1 Br1 178.9(8) 11 . ?
Br1 Re1 Br1 89.88(9) 11 . ?
N1 Re1 Br2 4.3(10) 10_556 10_556 ?
N1 Re1 Br2 179.8(10) . 10_556 ?
C1 Re1 Br2 91.40(10) . 10_556 ?
C1 Re1 Br2 91.40(10) 11 10_556 ?
Br1 Re1 Br2 88.57(10) 11 10_556 ?
Br1 Re1 Br2 88.57(10) . 10_556 ?
N1 Re1 Br2 179.8(10) 10_556 . ?
N1 Re1 Br2 4.3(10) . . ?
C1 Re1 Br2 91.40(10) . . ?
C1 Re1 Br2 91.40(10) 11 . ?
Br1 Re1 Br2 88.57(10) 11 . ?
Br1 Re1 Br2 88.57(10) . . ?
Br2 Re1 Br2 176.0(3) 10_556 . ?
O2 N1 Re1 170(3) . . ?
O1 C1 Re1 175(2) . . ?
N2 C2 C4 107.4(18) . . ?
N2 C2 C5 56.1(13) . . ?
C4 C2 C5 127(2) . . ?
N2 C2 C2 55.5(12) . 10_556 ?
C4 C2 C2 122.4(14) . 10_556 ?
C5 C2 C2 90.5(11) . 10_556 ?
N2 C2 C2 52.6(11) . 11 ?
C4 C2 C2 54.9(11) . 11 ?
C5 C2 C2 89.5(13) . 11 ?
C2 C2 C2 90.000(1) 10_556 11 ?
C2 C4 C2 70(2) . 11 ?
C2 N2 C2 75(2) . 11 ?
C2 N2 C2 112(2) . 4 ?
C2 N2 C2 69(2) 11 4 ?
C2 N2 C2 69(2) . 10_556 ?
C2 N2 C2 112(2) 11 10_556 ?
C2 N2 C2 75(2) 4 10_556 ?
C2 N2 C5 110.6(15) . 11 ?
C2 N2 C5 68.6(14) 11 11 ?
C2 N2 C5 106.4(14) 4 11 ?
C2 N2 C5 178.8(18) 10_556 11 ?
C2 N2 C5 178.8(18) . 4 ?
C2 N2 C5 106.4(14) 11 4 ?
C2 N2 C5 68.6(14) 4 4 ?
C2 N2 C5 110.6(15) 10_556 4 ?
C5 N2 C5 69.7(19) 11 4 ?
C2 N2 C5 106.4(14) . 10_556 ?
C2 N2 C5 178.8(18) 11 10_556 ?
C2 N2 C5 110.6(15) 4 10_556 ?
C2 N2 C5 68.6(14) 10_556 10_556 ?
C5 N2 C5 111(2) 11 10_556 ?
C5 N2 C5 72(2) 4 10_556 ?
C2 N2 C5 68.6(14) . . ?
C2 N2 C5 110.6(15) 11 . ?
C2 N2 C5 178.8(18) 4 . ?
C2 N2 C5 106.4(14) 10_556 . ?
C5 N2 C5 72(2) 11 . ?
C5 N2 C5 111(2) 4 . ?
C5 N2 C5 69.7(19) 10_556 . ?
C5 C6 C5 67.0(18) . 11 ?
N2 C5 C6 110.1(15) . . ?
N2 C5 C2 55.3(14) . . ?
C6 C5 C2 123.1(18) . . ?
N2 C5 C5 55.2(9) . 10_556 ?
C6 C5 C5 129.7(11) . 10_556 ?
C2 C5 C5 89.5(11) . 10_556 ?
N2 C5 C5 53.8(10) . 11 ?
C6 C5 C5 56.5(9) . 11 ?
C2 C5 C5 90.5(13) . 11 ?
C5 C5 C5 90.0 10_556 11 ?

loop_
_geom_bond_atom_site_label_1
_geom_bond_atom_site_label_2
_geom_bond_distance
_geom_bond_site_symmetry_2
_geom_bond_publ_flag
Re1 N1 1.851(5) 10_556 ?
Re1 N1 1.851(5) . ?
Re1 C1 1.91(3) . ?
Re1 C1 1.91(3) 11 ?
Re1 Br1 2.5707(19) 11 ?
Re1 Br1 2.5707(19) . ?
Re1 Br2 2.596(2) 10_556 ?
Re1 Br2 2.596(2) . ?
N1 O2 1.147(5) . ?
C1 O1 1.14(3) . ?
C2 N2 1.50(3) . ?
C2 C4 1.59(3) . ?
C2 C5 1.70(4) . ?
C2 C2 1.71(6) 10_556 ?
C2 C2 1.83(6) 11 ?
C4 C2 1.59(3) 11 ?
N2 C2 1.50(3) 11 ?
N2 C2 1.50(3) 4 ?
N2 C2 1.50(3) 10_556 ?
N2 C5 1.52(3) 11 ?
N2 C5 1.52(3) 4 ?
N2 C5 1.52(3) 10_556 ?
N2 C5 1.52(3) . ?
C6 C5 1.63(3) . ?
C6 C5 1.63(3) 11 ?
C5 C5 1.74(5) 10_556 ?
C5 C5 1.80(5) 11 ?

loop_
_geom_torsion_atom_site_label_1
_geom_torsion_atom_site_label_2
_geom_torsion_atom_site_label_3
_geom_torsion_atom_site_label_4
_geom_torsion
_geom_torsion_site_symmetry_1
_geom_torsion_site_symmetry_2
_geom_torsion_site_symmetry_3
_geom_torsion_site_symmetry_4
_geom_torsion_publ_flag
N1 Re1 N1 O2 180.000(4) 10_556 . . . ?
C1 Re1 N1 O2 -133.9(8) . . . . ?
C1 Re1 N1 O2 133.9(8) 11 . . . ?
Br1 Re1 N1 O2 44.96(5) 11 . . . ?
Br1 Re1 N1 O2 -44.96(5) . . . . ?
Br2 Re1 N1 O2 180(29) 10_556 . . . ?
Br2 Re1 N1 O2 0.000(3) . . . . ?
N1 Re1 C1 O1 -91.6(7) 10_556 . . . ?
N1 Re1 C1 O1 91.6(7) . . . . ?
C1 Re1 C1 O1 180.0 11 . . . ?
Br1 Re1 C1 O1 0.010(7) 11 . . . ?
Br1 Re1 C1 O1 0.0 . . . . ?
Br2 Re1 C1 O1 -88.55(11) 10_556 . . . ?
Br2 Re1 C1 O1 88.55(11) . . . . ?
N2 C2 C4 C2 4(3) . . . 11 ?
C5 C2 C4 C2 -56(3) . . . 11 ?
C2 C2 C4 C2 63.5(16) 10_556 . . 11 ?
C4 C2 N2 C2 -4(3) . . . 11 ?
C5 C2 N2 C2 120.0(13) . . . 11 ?
C2 C2 N2 C2 -121.7(16) 10_556 . . 11 ?
C4 C2 N2 C2 55.3(16) . . . 4 ?
C5 C2 N2 C2 179.1(15) . . . 4 ?
C2 C2 N2 C2 -62.5(13) 10_556 . . 4 ?
C2 C2 N2 C2 59.2(15) 11 . . 4 ?
C4 C2 N2 C2 117.8(17) . . . 10_556 ?
C5 C2 N2 C2 -118.4(12) . . . 10_556 ?
C2 C2 N2 C2 121.7(16) 11 . . 10_556 ?
C4 C2 N2 C5 -63(2) . . . 11 ?
C5 C2 N2 C5 60(2) . . . 11 ?
C2 C2 N2 C5 179(2) 10_556 . . 11 ?
C2 C2 N2 C5 -59.5(14) 11 . . 11 ?
C4 C2 N2 C5 -168(100) . . . 4 ?
C5 C2 N2 C5 -44(93) . . . 4 ?
C2 C2 N2 C5 74(92) 10_556 . . 4 ?
C2 C2 N2 C5 -164(100) 11 . . 4 ?
C4 C2 N2 C5 176(2) . . . 10_556 ?
C5 C2 N2 C5 -59.7(19) . . . 10_556 ?
C2 C2 N2 C5 58.7(12) 10_556 . . 10_556 ?
C2 C2 N2 C5 -179.7(19) 11 . . 10_556 ?
C4 C2 N2 C5 -124(2) . . . . ?
C2 C2 N2 C5 118.4(12) 10_556 . . . ?
C2 C2 N2 C5 -120.0(13) 11 . . . ?
C2 N2 C5 C6 117(2) . . . . ?
C2 N2 C5 C6 54(2) 11 . . . ?
C2 N2 C5 C6 -20(93) 4 . . . ?
C2 N2 C5 C6 176.0(18) 10_556 . . . ?
C5 N2 C5 C6 -4(2) 11 . . . ?
C5 N2 C5 C6 -63.8(15) 4 . . . ?
C5 N2 C5 C6 -125.0(13) 10_556 . . . ?
C2 N2 C5 C2 -63(2) 11 . . . ?
C2 N2 C5 C2 -137(92) 4 . . . ?
C2 N2 C5 C2 59(2) 10_556 . . . ?
C5 N2 C5 C2 -121.4(14) 11 . . . ?
C5 N2 C5 C2 179.1(15) 4 . . . ?
C5 N2 C5 C2 118.0(14) 10_556 . . . ?
C2 N2 C5 C5 -118.0(14) . . . 10_556 ?
C2 N2 C5 C5 179(2) 11 . . 10_556 ?
C2 N2 C5 C5 105(93) 4 . . 10_556 ?
C2 N2 C5 C5 -59.0(13) 10_556 . . 10_556 ?
C5 N2 C5 C5 120.7(15) 11 . . 10_556 ?
C5 N2 C5 C5 61.2(12) 4 . . 10_556 ?
C2 N2 C5 C5 121.4(14) . . . 11 ?
C2 N2 C5 C5 58.1(13) 11 . . 11 ?
C2 N2 C5 C5 -16(92) 4 . . 11 ?
C2 N2 C5 C5 -179.7(19) 10_556 . . 11 ?
C5 N2 C5 C5 -59.5(12) 4 . . 11 ?
C5 N2 C5 C5 -120.7(15) 10_556 . . 11 ?
C5 C6 C5 N2 4(2) 11 . . . ?
C5 C6 C5 C2 65(2) 11 . . . ?
C5 C6 C5 C5 -56.7(15) 11 . . 10_556 ?
C4 C2 C5 N2 87(2) . . . . ?
C2 C2 C5 N2 -46.5(9) 10_556 . . . ?
C2 C2 C5 N2 43.5(9) 11 . . . ?
N2 C2 C5 C6 -92.7(19) . . . . ?
C4 C2 C5 C6 -6(3) . . . . ?
C2 C2 C5 C6 -139.2(17) 10_556 . . . ?
C2 C2 C5 C6 -49.2(17) 11 . . . ?
N2 C2 C5 C5 46.5(9) . . . 10_556 ?
C4 C2 C5 C5 133(2) . . . 10_556 ?
C2 C2 C5 C5 -0.001(6) 10_556 . . 10_556 ?
C2 C2 C5 C5 89.994(19) 11 . . 10_556 ?
N2 C2 C5 C5 -43.5(9) . . . 11 ?
C4 C2 C5 C5 43(2) . . . 11 ?
C2 C2 C5 C5 -90.00(2) 10_556 . . 11 ?
C2 C2 C5 C5 0.0 11 . . 11 ?
